data_2239757
loop_
_publ_author_name
'Kim, Sung-Gon'

_publ_section_title
;
 4-Methyl-<i>N</i>-{2-[(<i>E</i>)-3-oxo-3-phenylprop-1-en-1-yl]phenyl}benzenesulfonamide
;
_journal_coeditor_code XU5798
_journal_issue 8
_journal_name_full 'Acta Crystallographica Section E'
_journal_page_first o851
_journal_paper_doi 10.1107/S1600536814015311
_journal_volume 70
_journal_year 2014
_chemical_formula_iupac 'C22 H19 N O3 S'
_chemical_formula_moiety 'C22 H19 N O3 S'
_chemical_formula_sum 'C22 H19 N O3 S'
_chemical_formula_weight 377.44
_chemical_name_systematic 4-Methyl-<i>N</i>-{2-[(<i>E</i>)-3-oxo-3-phenylprop-1-en-1-yl]phenyl}benzenesulfonamide
_space_group_IT_number 14
_symmetry_cell_setting monoclinic
_symmetry_space_group_name_Hall '-P 2yn'
_symmetry_space_group_name_H-M 'P 1 21/n 1'
_atom_sites_solution_hydrogens geom
_atom_sites_solution_primary direct
_atom_sites_solution_secondary difmap
_audit_creation_method SHELXTL
_cell_angle_alpha 90.00
_cell_angle_beta 99.472(2)
_cell_angle_gamma 90.00
_cell_formula_units_Z 4
_cell_length_a 8.9356(7)
_cell_length_b 10.8873(8)
_cell_length_c 19.3122(14)
_cell_measurement_reflns_used 2689
_cell_measurement_temperature 200(2)
_cell_measurement_theta_max 26.11
_cell_measurement_theta_min 2.38
_cell_volume 1853.2(2)
_computing_cell_refinement 'SAINT (Bruker, 2007)'
_computing_data_collection 'SMART (Bruker, 2007)'
_computing_data_reduction 'SAINT (Bruker, 2007)'
_computing_molecular_graphics 'ORTEP-3 for Windows (Farrugia, 2012)'
_computing_publication_material 'SHELXTL (Sheldrick, 2008) and publCIF (Westrip, 2010)'
_computing_structure_refinement 'SHELXTL (Sheldrick, 2008)'
_computing_structure_solution 'SHELXTL (Sheldrick, 2008)'
_diffrn_ambient_temperature 200(2)
_diffrn_measured_fraction_theta_full 0.998
_diffrn_measured_fraction_theta_max 0.998
_diffrn_measurement_device_type 'Bruker SMART 1000 CCD area-detector'
_diffrn_measurement_method 'phi and omega scans'
_diffrn_radiation_monochromator graphite
_diffrn_radiation_source 'fine-focus sealed tube'
_diffrn_radiation_type MoK\a
_diffrn_radiation_wavelength 0.71073
_diffrn_reflns_av_R_equivalents 0.0662
_diffrn_reflns_av_sigmaI/netI 0.0890
_diffrn_reflns_limit_h_max 11
_diffrn_reflns_limit_h_min -11
_diffrn_reflns_limit_k_max 13
_diffrn_reflns_limit_k_min -14
_diffrn_reflns_limit_l_max 24
_diffrn_reflns_limit_l_min -25
_diffrn_reflns_number 13392
_diffrn_reflns_theta_full 28.27
_diffrn_reflns_theta_max 28.27
_diffrn_reflns_theta_min 2.14
_exptl_absorpt_coefficient_mu 0.197
_exptl_absorpt_correction_T_max 0.988
_exptl_absorpt_correction_T_min 0.964
_exptl_absorpt_correction_type multi-scan
_exptl_absorpt_process_details '(SADABS; Bruker, 2001)'
_exptl_crystal_colour colorless
_exptl_crystal_density_diffrn 1.353
_exptl_crystal_density_method 'not measured'
_exptl_crystal_description rod
_exptl_crystal_F_000 792
_exptl_crystal_size_max 0.19
_exptl_crystal_size_mid 0.12
_exptl_crystal_size_min 0.06
_refine_diff_density_max 0.455
_refine_diff_density_min -0.428
_refine_ls_extinction_method none
_refine_ls_goodness_of_fit_ref 1.008
_refine_ls_hydrogen_treatment constr
_refine_ls_matrix_type full
_refine_ls_number_parameters 245
_refine_ls_number_reflns 4589
_refine_ls_number_restraints 0
_refine_ls_restrained_S_all 1.008
_refine_ls_R_factor_all 0.1328
_refine_ls_R_factor_gt 0.0566
_refine_ls_shift/su_max 0.000
_refine_ls_shift/su_mean 0.000
_refine_ls_structure_factor_coef Fsqd
_refine_ls_weighting_details 'calc w=1/[\s^2^(Fo^2^)+(0.0583P)^2^+0.0000P] where P=(Fo^2^+2Fc^2^)/3'
_refine_ls_weighting_scheme calc
_refine_ls_wR_factor_gt 0.1167
_refine_ls_wR_factor_ref 0.1542
_reflns_number_gt 2366
_reflns_number_total 4589
_reflns_threshold_expression I>2sigma(I)
_cod_data_source_file xu5798sup1.cif
_cod_data_source_block I
_cod_original_sg_symbol_H-M 'P 21/n'
_cod_database_code 2239757
_cod_database_fobs_code 2239757

loop_
_symmetry_equiv_pos_as_xyz
'x, y, z'
'-x+1/2, y+1/2, -z+1/2'
'-x, -y, -z'
'x-1/2, -y-1/2, z-1/2'

loop_
_atom_site_type_symbol
_atom_site_label
_atom_site_fract_x
_atom_site_fract_y
_atom_site_fract_z
_atom_site_U_iso_or_equiv
_atom_site_adp_type
_atom_site_calc_flag
_atom_site_refinement_flags
_atom_site_occupancy
_atom_site_symmetry_multiplicity
C C1 1.1405(3) 0.4390(2) 0.37034(13) 0.0321(6) Uani d . 1 1
C C2 1.1969(3) 0.5180(3) 0.32288(13) 0.0340(6) Uani d . 1 1
C C3 1.2509(3) 0.6334(3) 0.34430(14) 0.0407(7) Uani d . 1 1
H H3 1.2877 0.6861 0.3117 0.049 Uiso calc R 1 1
C C4 1.2520(3) 0.6731(3) 0.41228(15) 0.0459(8) Uani d . 1 1
H H4 1.2912 0.7518 0.4267 0.055 Uiso calc R 1 1
C C5 1.1952(3) 0.5965(3) 0.45938(15) 0.0439(8) Uani d . 1 1
H H5 1.1947 0.6233 0.5062 0.053 Uiso calc R 1 1
C C6 1.1398(3) 0.4822(3) 0.43849(13) 0.0372(7) Uani d . 1 1
H H6 1.1001 0.4314 0.4711 0.045 Uiso calc R 1 1
C C7 1.0964(3) 0.3133(2) 0.35017(13) 0.0336(6) Uani d . 1 1
H H7 1.1236 0.2853 0.3073 0.040 Uiso calc R 1 1
C C8 1.0229(3) 0.2331(2) 0.38424(13) 0.0335(6) Uani d . 1 1
H H8 0.9856 0.2581 0.4253 0.040 Uiso calc R 1 1
C C9 0.9987(3) 0.1067(2) 0.35913(14) 0.0326(6) Uani d . 1 1
O O1 1.0479(2) 0.07285(18) 0.30617(10) 0.0461(5) Uani d . 1 1
C C10 0.9149(3) 0.0178(2) 0.39676(13) 0.0300(6) Uani d . 1 1
C C11 0.8184(3) 0.0538(3) 0.44267(13) 0.0355(7) Uani d . 1 1
H H11 0.8081 0.1386 0.4526 0.043 Uiso calc R 1 1
C C12 0.7373(3) -0.0321(3) 0.47403(14) 0.0426(7) Uani d . 1 1
H H12 0.6711 -0.0066 0.5050 0.051 Uiso calc R 1 1
C C13 0.7536(4) -0.1553(3) 0.45992(14) 0.0470(8) Uani d . 1 1
H H13 0.6968 -0.2146 0.4807 0.056 Uiso calc R 1 1
C C14 0.8511(4) -0.1927(3) 0.41609(15) 0.0493(8) Uani d . 1 1
H H14 0.8632 -0.2778 0.4076 0.059 Uiso calc R 1 1
C C15 0.9315(3) -0.1073(3) 0.38437(14) 0.0400(7) Uani d . 1 1
H H15 0.9986 -0.1337 0.3540 0.048 Uiso calc R 1 1
N N1 1.2050(2) 0.4787(2) 0.25294(10) 0.0350(6) Uani d . 1 1
H H1 1.2927 0.4543 0.2427 0.042 Uiso calc R 1 1
S S1 1.05508(8) 0.47777(7) 0.19146(4) 0.0388(2) Uani d . 1 1
O O2 1.1089(2) 0.43544(17) 0.13014(9) 0.0465(5) Uani d . 1 1
O O3 0.9384(2) 0.41316(19) 0.21857(10) 0.0520(6) Uani d . 1 1
C C16 0.9960(3) 0.6311(3) 0.17777(13) 0.0359(7) Uani d . 1 1
C C17 0.8957(3) 0.6821(3) 0.21770(14) 0.0464(8) Uani d . 1 1
H H17 0.8601 0.6346 0.2529 0.056 Uiso calc R 1 1
C C18 0.8480(3) 0.8018(3) 0.20592(16) 0.0533(9) Uani d . 1 1
H H18 0.7802 0.8365 0.2336 0.064 Uiso calc R 1 1
C C19 0.8975(3) 0.8729(3) 0.15412(16) 0.0455(8) Uani d . 1 1
C C20 0.9965(3) 0.8202(3) 0.11462(15) 0.0423(7) Uani d . 1 1
H H20 1.0310 0.8672 0.0789 0.051 Uiso calc R 1 1
C C21 1.0464(3) 0.7003(3) 0.12619(14) 0.0360(7) Uani d . 1 1
H H21 1.1150 0.6658 0.0988 0.043 Uiso calc R 1 1
C C22 0.8426(4) 1.0035(3) 0.14254(18) 0.0638(10) Uani d . 1 1
H H22A 0.8766 1.0368 0.1006 0.096 Uiso calc R 1 1
H H22B 0.8840 1.0535 0.1834 0.096 Uiso calc R 1 1
H H22C 0.7315 1.0051 0.1361 0.096 Uiso calc R 1 1

loop_
_atom_site_aniso_label
_atom_site_aniso_U_11
_atom_site_aniso_U_22
_atom_site_aniso_U_33
_atom_site_aniso_U_12
_atom_site_aniso_U_13
_atom_site_aniso_U_23
C1 0.0322(15) 0.0345(16) 0.0305(14) 0.0012(12) 0.0077(12) 0.0040(12)
C2 0.0333(16) 0.0384(17) 0.0312(14) 0.0015(13) 0.0079(12) 0.0065(13)
C3 0.0464(18) 0.0390(18) 0.0379(16) -0.0060(14) 0.0108(14) 0.0105(14)
C4 0.054(2) 0.0364(18) 0.0481(18) -0.0060(15) 0.0094(15) 0.0004(15)
C5 0.054(2) 0.0407(18) 0.0376(16) -0.0011(15) 0.0102(14) -0.0026(14)
C6 0.0447(18) 0.0358(16) 0.0336(15) -0.0023(14) 0.0144(13) 0.0054(13)
C7 0.0361(16) 0.0382(17) 0.0275(14) 0.0048(13) 0.0078(12) 0.0029(12)
C8 0.0359(16) 0.0367(16) 0.0296(14) 0.0006(12) 0.0103(12) 0.0025(12)
C9 0.0310(15) 0.0357(16) 0.0321(14) 0.0045(12) 0.0081(12) -0.0012(13)
O1 0.0521(13) 0.0464(13) 0.0453(12) 0.0009(10) 0.0245(10) -0.0084(10)
C10 0.0316(15) 0.0308(15) 0.0268(13) -0.0004(12) 0.0024(11) 0.0014(12)
C11 0.0415(17) 0.0350(17) 0.0310(14) -0.0024(13) 0.0085(13) 0.0031(12)
C12 0.0448(18) 0.050(2) 0.0348(15) -0.0050(15) 0.0106(13) 0.0025(15)
C13 0.061(2) 0.044(2) 0.0353(16) -0.0149(16) 0.0037(15) 0.0074(15)
C14 0.069(2) 0.0337(18) 0.0433(18) -0.0035(16) 0.0036(16) 0.0000(14)
C15 0.0487(19) 0.0356(17) 0.0356(15) 0.0025(14) 0.0065(14) -0.0013(13)
N1 0.0308(13) 0.0458(14) 0.0300(11) 0.0047(11) 0.0092(10) 0.0054(11)
S1 0.0408(4) 0.0434(5) 0.0324(4) -0.0028(3) 0.0070(3) 0.0039(3)
O2 0.0667(15) 0.0398(12) 0.0338(10) 0.0078(10) 0.0112(10) -0.0038(9)
O3 0.0428(13) 0.0633(15) 0.0489(12) -0.0159(11) 0.0043(10) 0.0154(11)
C16 0.0346(16) 0.0450(18) 0.0279(14) -0.0004(13) 0.0047(12) -0.0019(13)
C17 0.0419(18) 0.069(2) 0.0302(15) 0.0050(16) 0.0111(13) -0.0014(15)
C18 0.0402(19) 0.072(3) 0.0471(19) 0.0184(17) 0.0051(15) -0.0167(18)
C19 0.0378(18) 0.050(2) 0.0449(18) 0.0093(15) -0.0058(14) -0.0130(16)
C20 0.0419(18) 0.0417(18) 0.0423(17) 0.0013(14) 0.0039(14) 0.0037(14)
C21 0.0328(16) 0.0405(17) 0.0355(15) 0.0025(13) 0.0078(12) -0.0018(13)
C22 0.062(2) 0.056(2) 0.068(2) 0.0236(18) -0.0084(18) -0.0161(19)

loop_
_atom_type_symbol
_atom_type_description
_atom_type_scat_dispersion_real
_atom_type_scat_dispersion_imag
_atom_type_scat_source
C C 0.0033 0.0016 'International Tables Vol C Tables 4.2.6.8 and 6.1.1.4'
H H 0.0000 0.0000 'International Tables Vol C Tables 4.2.6.8 and 6.1.1.4'
N N 0.0061 0.0033 'International Tables Vol C Tables 4.2.6.8 and 6.1.1.4'
O O 0.0106 0.0060 'International Tables Vol C Tables 4.2.6.8 and 6.1.1.4'
S S 0.1246 0.1234 'International Tables Vol C Tables 4.2.6.8 and 6.1.1.4'

loop_
_geom_angle_atom_site_label_1
_geom_angle_atom_site_label_2
_geom_angle_atom_site_label_3
_geom_angle
C6 C1 C2 117.7(2)
C6 C1 C7 121.6(2)
C2 C1 C7 120.6(2)
C3 C2 C1 120.3(2)
C3 C2 N1 119.0(2)
C1 C2 N1 120.7(2)
C4 C3 C2 121.1(3)
C4 C3 H3 119.5
C2 C3 H3 119.5
C3 C4 C5 119.2(3)
C3 C4 H4 120.4
C5 C4 H4 120.4
C6 C5 C4 120.2(3)
C6 C5 H5 119.9
C4 C5 H5 119.9
C5 C6 C1 121.5(3)
C5 C6 H6 119.2
C1 C6 H6 119.2
C8 C7 C1 128.1(2)
C8 C7 H7 115.9
C1 C7 H7 115.9
C7 C8 C9 120.8(2)
C7 C8 H8 119.6
C9 C8 H8 119.6
O1 C9 C8 120.1(2)
O1 C9 C10 119.2(2)
C8 C9 C10 120.6(2)
C11 C10 C15 118.6(2)
C11 C10 C9 123.0(2)
C15 C10 C9 118.4(2)
C12 C11 C10 120.9(3)
C12 C11 H11 119.6
C10 C11 H11 119.6
C13 C12 C11 119.4(3)
C13 C12 H12 120.3
C11 C12 H12 120.3
C14 C13 C12 120.5(3)
C14 C13 H13 119.8
C12 C13 H13 119.8
C13 C14 C15 120.3(3)
C13 C14 H14 119.9
C15 C14 H14 119.9
C14 C15 C10 120.3(3)
C14 C15 H15 119.9
C10 C15 H15 119.9
C2 N1 S1 121.59(18)
C2 N1 H1 119.2
S1 N1 H1 119.2
O2 S1 O3 120.81(13)
O2 S1 N1 104.87(12)
O3 S1 N1 107.27(12)
O2 S1 C16 108.42(12)
O3 S1 C16 107.69(13)
N1 S1 C16 107.05(12)
C21 C16 C17 119.9(3)
C21 C16 S1 120.1(2)
C17 C16 S1 120.1(2)
C18 C17 C16 119.7(3)
C18 C17 H17 120.1
C16 C17 H17 120.1
C17 C18 C19 121.2(3)
C17 C18 H18 119.4
C19 C18 H18 119.4
C20 C19 C18 118.2(3)
C20 C19 C22 122.0(3)
C18 C19 C22 119.7(3)
C19 C20 C21 121.3(3)
C19 C20 H20 119.4
C21 C20 H20 119.4
C16 C21 C20 119.7(3)
C16 C21 H21 120.1
C20 C21 H21 120.1
C19 C22 H22A 109.5
C19 C22 H22B 109.5
H22A C22 H22B 109.5
C19 C22 H22C 109.5
H22A C22 H22C 109.5
H22B C22 H22C 109.5

loop_
_geom_bond_atom_site_label_1
_geom_bond_atom_site_label_2
_geom_bond_distance
C1 C6 1.399(3)
C1 C2 1.409(3)
C1 C7 1.459(4)
C2 C3 1.384(4)
C2 N1 1.430(3)
C3 C4 1.380(4)
C3 H3 0.9500
C4 C5 1.390(4)
C4 H4 0.9500
C5 C6 1.375(4)
C5 H5 0.9500
C6 H6 0.9500
C7 C8 1.330(3)
C7 H7 0.9500
C8 C9 1.463(4)
C8 H8 0.9500
C9 O1 1.234(3)
C9 C10 1.484(4)
C10 C11 1.391(4)
C10 C15 1.395(4)
C11 C12 1.383(4)
C11 H11 0.9500
C12 C13 1.381(4)
C12 H12 0.9500
C13 C14 1.373(4)
C13 H13 0.9500
C14 C15 1.379(4)
C14 H14 0.9500
C15 H15 0.9500
N1 S1 1.638(2)
N1 H1 0.8800
S1 O2 1.4259(19)
S1 O3 1.427(2)
S1 C16 1.757(3)
C16 C21 1.382(4)
C16 C17 1.391(4)
C17 C18 1.379(4)
C17 H17 0.9500
C18 C19 1.393(4)
C18 H18 0.9500
C19 C20 1.384(4)
C19 C22 1.509(4)
C20 C21 1.386(4)
C20 H20 0.9500
C21 H21 0.9500
C22 H22A 0.9800
C22 H22B 0.9800
C22 H22C 0.9800

loop_
_geom_hbond_atom_site_label_D
_geom_hbond_atom_site_label_H
_geom_hbond_atom_site_label_A
_geom_hbond_site_symmetry_A
_geom_hbond_distance_DH
_geom_hbond_distance_HA
_geom_hbond_distance_DA
_geom_hbond_angle_DHA
N1 H1 O1 2_755 0.88 2.24 2.839(3) 125
C4 H4 O2 2_755 0.95 2.51 3.272(4) 137
C18 H18 O3 2_655 0.95 2.44 3.373(3) 167
C22 H22B O1 1_565 0.98 2.58 3.466(4) 150

loop_
_geom_torsion_atom_site_label_1
_geom_torsion_atom_site_label_2
_geom_torsion_atom_site_label_3
_geom_torsion_atom_site_label_4
_geom_torsion
C6 C1 C2 C3 0.8(4)
C7 C1 C2 C3 -174.3(3)
C6 C1 C2 N1 178.2(2)
C7 C1 C2 N1 3.1(4)
C1 C2 C3 C4 0.6(4)
N1 C2 C3 C4 -176.9(3)
C2 C3 C4 C5 -1.2(4)
C3 C4 C5 C6 0.5(5)
C4 C5 C6 C1 0.8(5)
C2 C1 C6 C5 -1.5(4)
C7 C1 C6 C5 173.6(3)
C6 C1 C7 C8 15.1(4)
C2 C1 C7 C8 -170.0(3)
C1 C7 C8 C9 -174.9(2)
C7 C8 C9 O1 0.7(4)
C7 C8 C9 C10 -179.2(2)
O1 C9 C10 C11 -160.3(2)
C8 C9 C10 C11 19.6(4)
O1 C9 C10 C15 18.4(4)
C8 C9 C10 C15 -161.7(2)
C15 C10 C11 C12 -1.7(4)
C9 C10 C11 C12 177.0(2)
C10 C11 C12 C13 0.5(4)
C11 C12 C13 C14 1.1(4)
C12 C13 C14 C15 -1.5(4)
C13 C14 C15 C10 0.2(4)
C11 C10 C15 C14 1.3(4)
C9 C10 C15 C14 -177.4(3)
C3 C2 N1 S1 -103.3(3)
C1 C2 N1 S1 79.2(3)
C2 N1 S1 O2 179.0(2)
C2 N1 S1 O3 -51.4(2)
C2 N1 S1 C16 64.0(2)
O2 S1 C16 C21 -19.3(3)
O3 S1 C16 C21 -151.6(2)
N1 S1 C16 C21 93.3(2)
O2 S1 C16 C17 159.2(2)
O3 S1 C16 C17 26.9(3)
N1 S1 C16 C17 -88.2(2)
C21 C16 C17 C18 -0.5(4)
S1 C16 C17 C18 -179.0(2)
C16 C17 C18 C19 0.6(5)
C17 C18 C19 C20 -0.2(4)
C17 C18 C19 C22 179.8(3)
C18 C19 C20 C21 -0.3(4)
C22 C19 C20 C21 179.7(3)
C17 C16 C21 C20 0.0(4)
S1 C16 C21 C20 178.5(2)
C19 C20 C21 C16 0.4(4)
